data_2210774
loop_
_publ_author_name
'Belkyal, Imane'
'El Azhari, Mohamed'
'Bensch, Wolfgang'
'Depmeier, Wulf'

_publ_section_title
;
 TlPbPS~4~
;
_journal_coeditor_code SG2059
_journal_issue 10
_journal_name_full 'Acta Crystallographica Section E'
_journal_page_first i210
_journal_page_last i212
_journal_paper_doi 10.1107/S1600536806036531
_journal_volume 62
_journal_year 2006
_chemical_formula_iupac 'Tl Pb P S4'
_chemical_formula_moiety 'Tl Pb P S4'
_chemical_formula_sum 'P Pb S4 Tl'
_chemical_formula_weight 570.77
_chemical_name_systematic
;
Thallium lead tetrathiophosphate
;
_space_group_IT_number 62
_symmetry_cell_setting orthorhombic
_symmetry_space_group_name_Hall '-P 2ac 2n'
_symmetry_space_group_name_H-M 'P n m a'
_atom_sites_solution_primary direct
_atom_sites_solution_secondary difmap
_cell_angle_alpha 90.00
_cell_angle_beta 90.00
_cell_angle_gamma 90.00
_cell_formula_units_Z 4
_cell_length_a 12.0976(9)
_cell_length_b 6.5816(5)
_cell_length_c 8.8093(6)
_cell_measurement_reflns_used 921
_cell_measurement_temperature 293(2)
_cell_measurement_theta_max 28.04
_cell_measurement_theta_min 2.86
_cell_volume 701.41(9)
_computing_cell_refinement 'IPDS Program Package (Stoe & Cie, 1998)'
_computing_data_collection
;
IPDS Program Package (Stoe & Cie, 1998)
;
_computing_data_reduction 'IPDS Program Package'
_computing_molecular_graphics 'ORTEP-3 (Farrugia,1997) and BS (Ozawa & Kang, 2004)'
_computing_publication_material SHELXL97
_computing_structure_refinement 'SHELXL97 (Sheldrick, 1997)'
_computing_structure_solution 'SHELXS97 (Sheldrick, 1997)'
_diffrn_ambient_temperature 293(2)
_diffrn_measured_fraction_theta_full 0.995
_diffrn_measured_fraction_theta_max 0.995
_diffrn_measurement_device_type 'Stoe IPDS'
_diffrn_measurement_method \w
_diffrn_radiation_monochromator graphite
_diffrn_radiation_source 'fine-focus sealed tube'
_diffrn_radiation_type 'Mo K\a'
_diffrn_radiation_wavelength 0.71073
_diffrn_reflns_av_R_equivalents 0.1142
_diffrn_reflns_av_sigmaI/netI 0.0595
_diffrn_reflns_limit_h_max 15
_diffrn_reflns_limit_h_min -15
_diffrn_reflns_limit_k_max 8
_diffrn_reflns_limit_k_min -8
_diffrn_reflns_limit_l_max 11
_diffrn_reflns_limit_l_min -11
_diffrn_reflns_number 4828
_diffrn_reflns_theta_full 28.04
_diffrn_reflns_theta_max 28.04
_diffrn_reflns_theta_min 2.86
_diffrn_standards_decay_% 0
_exptl_absorpt_coefficient_mu 48.210
_exptl_absorpt_correction_T_max 0.0460
_exptl_absorpt_correction_T_min 0.0045
_exptl_absorpt_correction_type numerical
_exptl_absorpt_process_details '(X-SHAPE; Stoe & Cie, 1998)'
_exptl_crystal_colour dark
_exptl_crystal_density_diffrn 5.405
_exptl_crystal_density_method 'not measured'
_exptl_crystal_description platelets
_exptl_crystal_F_000 968
_exptl_crystal_size_max 0.08
_exptl_crystal_size_mid 0.06
_exptl_crystal_size_min 0.05
_refine_diff_density_max 2.570
_refine_diff_density_min -3.304
_refine_ls_extinction_coef 0.0021(3)
_refine_ls_extinction_method SHELXL97
_refine_ls_goodness_of_fit_ref 1.000
_refine_ls_matrix_type full
_refine_ls_number_parameters 41
_refine_ls_number_reflns 921
_refine_ls_number_restraints 0
_refine_ls_restrained_S_all 1.000
_refine_ls_R_factor_all 0.0599
_refine_ls_R_factor_gt 0.0460
_refine_ls_shift/su_max 0.000
_refine_ls_shift/su_mean 0.000
_refine_ls_structure_factor_coef Fsqd
_refine_ls_weighting_details 'calc w=1/[\s^2^(Fo^2^)+(0.0775P)^2^] where P=(Fo^2^+2Fc^2^)/3'
_refine_ls_weighting_scheme calc
_refine_ls_wR_factor_gt 0.1177
_refine_ls_wR_factor_ref 0.1252
_reflns_number_gt 743
_reflns_number_total 921
_reflns_threshold_expression I>2\s(I)
_cod_data_source_file sg2059.cif
_cod_data_source_block I
_cod_original_sg_symbol_Hall 'P n m a'
_cod_database_code 2210774
_cod_database_fobs_code 2210774

loop_
_symmetry_equiv_pos_as_xyz
'x, y, z'
'-x+1/2, -y, z+1/2'
'-x, y+1/2, -z'
'x+1/2, -y+1/2, -z+1/2'
'-x, -y, -z'
'x-1/2, y, -z-1/2'
'x, -y-1/2, z'
'-x-1/2, y-1/2, z-1/2'

loop_
_atom_site_type_symbol
_atom_site_label
_atom_site_fract_x
_atom_site_fract_y
_atom_site_fract_z
_atom_site_U_iso_or_equiv
_atom_site_adp_type
_atom_site_calc_flag
_atom_site_refinement_flags
_atom_site_occupancy
Tl Tl1 0.39716(8) 0.7500 0.62788(8) 0.0396(3) Uani d S 1
Pb Pb1 0.63273(6) 0.2500 0.89495(8) 0.0307(3) Uani d S 1
P P1 0.3444(3) 0.2500 0.8748(4) 0.0160(7) Uani d S 1
S S1 0.4489(4) 0.2500 0.6937(4) 0.0268(9) Uani d S 1
S S2 0.4309(4) 0.2500 1.0748(4) 0.0270(9) Uani d S 1
S S3 0.2446(2) 0.0010(5) 0.8644(4) 0.0266(7) Uani d . 1

loop_
_atom_site_aniso_label
_atom_site_aniso_U_11
_atom_site_aniso_U_22
_atom_site_aniso_U_33
_atom_site_aniso_U_12
_atom_site_aniso_U_13
_atom_site_aniso_U_23
Tl1 0.0477(5) 0.0418(5) 0.0294(4) 0.000 -0.0038(3) 0.000
Pb1 0.0239(4) 0.0446(5) 0.0236(4) 0.000 0.0001(2) 0.000
P1 0.0177(16) 0.0130(18) 0.0174(17) 0.000 -0.0009(14) 0.000
S1 0.033(2) 0.033(2) 0.0140(16) 0.000 0.0006(17) 0.000
S2 0.0243(19) 0.041(3) 0.0155(17) 0.000 -0.0013(16) 0.000
S3 0.0278(14) 0.0182(15) 0.0338(16) -0.0035(11) -0.0050(12) 0.0010(11)

loop_
_atom_type_symbol
_atom_type_description
_atom_type_scat_dispersion_real
_atom_type_scat_dispersion_imag
_atom_type_scat_source
Tl Tl -2.8358 9.6688
; International Tables for Crystallography (2004).
Vol. C, Tables 4.2.6.8 and 6.1.1.4
;
Pb Pb -3.3944 10.1111
; International Tables for Crystallography (2004).
Vol. C, Tables 4.2.6.8 and 6.1.1.4
;
P P 0.1023 0.0942
; International Tables for Crystallography (2004).
Vol. C, Tables 4.2.6.8 and 6.1.1.4
;
S S 0.1246 0.1234
; International Tables for Crystallography (2004).
Vol. C, Tables 4.2.6.8 and 6.1.1.4
;

loop_
_geom_angle_atom_site_label_1
_geom_angle_atom_site_label_2
_geom_angle_atom_site_label_3
_geom_angle_site_symmetry_1
_geom_angle_site_symmetry_3
_geom_angle
_geom_angle_publ_flag
S1 Pb1 S2 . . 71.53(12) y
S1 Pb1 S3 . 3_657 143.95(6) y
S2 Pb1 S3 . 3_657 91.71(9) y
S1 Pb1 S3 . 5_657 143.95(6) y
S2 Pb1 S3 . 5_657 91.71(9) y
S3 Pb1 S3 3_657 5_657 65.09(11) y
S1 Pb1 S3 . 6_657 83.26(9) y
S2 Pb1 S3 . 6_657 139.66(7) y
S3 Pb1 S3 3_657 6_657 125.35(2) y
S3 Pb1 S3 5_657 6_657 90.764(13) y
S1 Pb1 S3 . 4_556 83.26(9) y
S2 Pb1 S3 . 4_556 139.66(7) y
S3 Pb1 S3 3_657 4_556 90.764(13) y
S3 Pb1 S3 5_657 4_556 125.35(2) y
S3 Pb1 S3 6_657 4_556 63.37(11) y
S1 P1 S3 . . 109.45(16) y
S1 P1 S3 . 7_565 109.45(16) y
S3 P1 S3 . 7_565 107.1(3) y
S1 P1 S2 . . 110.9(3) y
S3 P1 S2 . . 109.94(15) y
S3 P1 S2 7_565 . 109.94(15) y
P1 S1 Pb1 . . 89.85(17) y
P1 S2 Pb1 . . 87.73(17) y
P1 S3 Pb1 . 5_657 96.62(14) y
P1 S3 Pb1 . 6_557 82.37(13) y
Pb1 S3 Pb1 5_657 6_557 176.20(12) y

loop_
_geom_bond_atom_site_label_1
_geom_bond_atom_site_label_2
_geom_bond_site_symmetry_2
_geom_bond_distance
_geom_bond_publ_flag
Pb1 S1 . 2.844(4) y
Pb1 S2 . 2.911(4) y
Pb1 S3 3_657 3.070(3) y
Pb1 S3 5_657 3.070(3) y
Pb1 S3 6_657 3.120(3) y
Pb1 S3 4_556 3.120(3) ?
P1 S1 . 2.035(6) y
P1 S3 . 2.038(4) y
P1 S3 7_565 2.038(4) y
P1 S2 . 2.050(5) ?
S3 Pb1 5_657 3.070(3) y
S3 Pb1 6_557 3.120(3) y
